data_7002804
loop_
_publ_author_name
'Liu, Yen-Shen'
'Tang, Ming-Feng'
'Lii, Kwang-Hwa'

_publ_section_title
;
 Rare earth metal squarates incorporating ethylene glycol ligand with a
 three-dimensional framework structure: RE(C4O4)1.5(C2H6O2) (RE = Y,
 La--Nd, Sm--Lu)
;
_journal_issue 44
_journal_name_full 'Dalton Transactions'
_journal_page_first 9781
_journal_page_last 9786
_journal_paper_doi 10.1039/b911962k
_journal_year 2009
_chemical_formula_moiety Tm(C4O4)1.5(C2H6O2)
_chemical_formula_sum 'C8 H6 O8 Tm'
_chemical_formula_weight 399.06
_chemical_name_systematic
;
?
;
_space_group_IT_number 15
_symmetry_cell_setting monoclinic
_symmetry_space_group_name_Hall '-C 2yc'
_symmetry_space_group_name_H-M 'C 1 2/c 1'
_atom_sites_solution_hydrogens difmap
_atom_sites_solution_primary direct
_atom_sites_solution_secondary difmap
_audit_creation_method SHELXL-97
_cell_angle_alpha 90.00
_cell_angle_beta 99.185(2)
_cell_angle_gamma 90.00
_cell_formula_units_Z 8
_cell_length_a 12.6881(5)
_cell_length_b 12.0386(5)
_cell_length_c 12.4922(5)
_cell_measurement_temperature 296(2)
_cell_volume 1883.68(13)
_computing_cell_refinement 'Bruker SHELXTL'
_computing_data_collection 'Bruker SHELXTL'
_computing_data_reduction 'Bruker SHELXTL'
_computing_molecular_graphics Diamond
_computing_structure_refinement 'SHELXL-97 (Sheldrick, 1997)'
_computing_structure_solution 'SHELXS-97 (Sheldrick, 1990)'
_diffrn_ambient_temperature 296(2)
_diffrn_measured_fraction_theta_full 0.992
_diffrn_measured_fraction_theta_max 0.992
_diffrn_measurement_device_type 'CCD area detector'
_diffrn_measurement_method 'phi and omega scans'
_diffrn_radiation_monochromator graphite
_diffrn_radiation_source 'fine-focus sealed tube'
_diffrn_radiation_type MoK\a
_diffrn_radiation_wavelength 0.71073
_diffrn_reflns_av_R_equivalents 0.0218
_diffrn_reflns_av_sigmaI/netI 0.0222
_diffrn_reflns_limit_h_max 16
_diffrn_reflns_limit_h_min -16
_diffrn_reflns_limit_k_max 16
_diffrn_reflns_limit_k_min -15
_diffrn_reflns_limit_l_max 15
_diffrn_reflns_limit_l_min -16
_diffrn_reflns_number 8249
_diffrn_reflns_theta_full 28.33
_diffrn_reflns_theta_max 28.33
_diffrn_reflns_theta_min 2.35
_exptl_absorpt_coefficient_mu 9.452
_exptl_absorpt_correction_T_max 0.7457
_exptl_absorpt_correction_T_min 0.6142
_exptl_absorpt_correction_type empirical
_exptl_crystal_colour light-purple
_exptl_crystal_density_diffrn 2.814
_exptl_crystal_density_method 'not measured'
_exptl_crystal_description pillar-like
_exptl_crystal_F_000 1496
_exptl_crystal_size_max 0.20
_exptl_crystal_size_mid 0.10
_exptl_crystal_size_min 0.10
_refine_diff_density_max 0.673
_refine_diff_density_min -0.671
_refine_diff_density_rms 0.119
_refine_ls_extinction_method none
_refine_ls_goodness_of_fit_ref 1.049
_refine_ls_hydrogen_treatment mixed
_refine_ls_matrix_type full
_refine_ls_number_parameters 178
_refine_ls_number_reflns 2335
_refine_ls_number_restraints 0
_refine_ls_restrained_S_all 1.049
_refine_ls_R_factor_all 0.0185
_refine_ls_R_factor_gt 0.0157
_refine_ls_shift/su_max 0.002
_refine_ls_shift/su_mean 0.000
_refine_ls_structure_factor_coef Fsqd
_refine_ls_weighting_details 'calc w=1/[\s^2^(Fo^2^)+(0.0172P)^2^+0.7226P] where P=(Fo^2^+2Fc^2^)/3'
_refine_ls_weighting_scheme calc
_refine_ls_wR_factor_gt 0.0350
_refine_ls_wR_factor_ref 0.0357
_reflns_number_gt 2130
_reflns_number_total 2335
_reflns_threshold_expression >2sigma(I)
_cod_data_source_file b911962k.txt
_cod_data_source_block TmSqEg
_cod_original_sg_symbol_H-M C2/c
_cod_database_code 7002804

loop_
_symmetry_equiv_pos_as_xyz
'x, y, z'
'-x, y, -z+1/2'
'x+1/2, y+1/2, z'
'-x+1/2, y+1/2, -z+1/2'
'-x, -y, -z'
'x, -y, z-1/2'
'-x+1/2, -y+1/2, -z'
'x+1/2, -y+1/2, z-1/2'

loop_
_atom_site_label
_atom_site_type_symbol
_atom_site_fract_x
_atom_site_fract_y
_atom_site_fract_z
_atom_site_U_iso_or_equiv
_atom_site_adp_type
_atom_site_occupancy
_atom_site_symmetry_multiplicity
_atom_site_calc_flag
_atom_site_refinement_flags
_atom_site_disorder_assembly
_atom_site_disorder_group
Tm1 Tm 0.272358(8) 0.463130(8) 0.222429(8) 0.00922(4) Uani 1 1 d . . .
O1 O 0.23977(15) 0.41062(14) 0.40050(14) 0.0151(4) Uani 1 1 d . . .
O2 O 0.20983(15) 0.14643(15) 0.34518(14) 0.0167(4) Uani 1 1 d . . .
O3 O 0.36902(16) 0.43283(17) 0.08785(16) 0.0223(4) Uani 1 1 d . . .
O4 O 0.59977(16) 0.55125(15) 0.16144(15) 0.0181(4) Uani 1 1 d . . .
O5 O 0.37770(16) 0.31584(16) 0.27678(17) 0.0246(5) Uani 1 1 d . . .
O6 O 0.37421(17) 0.04917(16) 0.24234(17) 0.0229(5) Uani 1 1 d . . .
O7 O 0.14948(19) 0.46654(17) 0.04919(18) 0.0214(5) Uani 1 1 d . . .
O8 O 0.1587(2) 0.3089(2) 0.19059(19) 0.0306(6) Uani 1 1 d . . .
C1 C 0.2456(2) 0.3219(2) 0.4536(2) 0.0119(5) Uani 1 1 d . . .
C2 C 0.2330(2) 0.2029(2) 0.4297(2) 0.0122(5) Uani 1 1 d . . .
C3 C 0.4414(2) 0.4698(2) 0.0408(2) 0.0140(5) Uani 1 1 d . . .
C4 C 0.5447(2) 0.5223(2) 0.0732(2) 0.0135(5) Uani 1 1 d . . .
C5 C 0.4437(2) 0.2450(2) 0.2580(2) 0.0128(5) Uani 1 1 d . . .
C6 C 0.44289(19) 0.1242(2) 0.2504(2) 0.0113(5) Uani 1 1 d . . .
C7 C 0.0861(3) 0.3696(3) 0.0177(3) 0.0314(8) Uani 1 1 d . . .
C8 C 0.0598(3) 0.3190(3) 0.1180(3) 0.0305(7) Uani 1 1 d . . .
H7A H 0.130(4) 0.312(4) -0.018(4) 0.081(15) Uiso 1 1 d . . .
H7B H 0.017(3) 0.387(2) -0.029(3) 0.025(8) Uiso 1 1 d . . .
H8A H 0.023(2) 0.246(3) 0.096(2) 0.023(8) Uiso 1 1 d . . .
H8B H 0.013(3) 0.375(3) 0.145(3) 0.056(12) Uiso 1 1 d . . .
H7O H 0.179(4) 0.479(3) 0.003(3) 0.046(13) Uiso 1 1 d . . .
H8O H 0.169(3) 0.258(3) 0.215(3) 0.031(11) Uiso 1 1 d . . .

loop_
_atom_site_aniso_label
_atom_site_aniso_U_11
_atom_site_aniso_U_22
_atom_site_aniso_U_33
_atom_site_aniso_U_23
_atom_site_aniso_U_13
_atom_site_aniso_U_12
Tm1 0.00969(7) 0.00837(7) 0.00952(6) 0.00102(4) 0.00126(5) 0.00151(4)
O1 0.0237(10) 0.0093(9) 0.0123(9) 0.0025(7) 0.0032(8) 0.0006(8)
O2 0.0276(11) 0.0124(9) 0.0095(9) -0.0038(7) 0.0008(8) -0.0025(8)
O3 0.0193(11) 0.0289(11) 0.0212(11) 0.0003(9) 0.0106(9) -0.0032(9)
O4 0.0205(11) 0.0191(10) 0.0124(10) -0.0043(7) -0.0039(8) 0.0036(8)
O5 0.0250(11) 0.0170(10) 0.0342(12) 0.0060(9) 0.0120(10) 0.0126(9)
O6 0.0210(11) 0.0199(11) 0.0294(12) -0.0056(8) 0.0093(10) -0.0113(8)
O7 0.0231(12) 0.0260(12) 0.0149(11) 0.0050(8) 0.0021(9) -0.0063(9)
O8 0.0388(14) 0.0166(12) 0.0301(13) 0.0121(10) -0.0139(11) -0.0075(10)
C1 0.0134(12) 0.0125(12) 0.0098(12) 0.0006(10) 0.0013(10) 0.0011(10)
C2 0.0139(13) 0.0107(12) 0.0118(12) 0.0002(10) 0.0018(10) 0.0000(10)
C3 0.0151(13) 0.0162(14) 0.0108(12) -0.0005(9) 0.0026(11) 0.0047(10)
C4 0.0133(13) 0.0145(13) 0.0123(13) -0.0004(10) 0.0009(11) 0.0033(10)
C5 0.0113(13) 0.0127(13) 0.0143(12) 0.0031(10) 0.0016(11) 0.0020(10)
C6 0.0087(12) 0.0121(13) 0.0125(12) 0.0015(9) 0.0001(10) -0.0011(10)
C7 0.0321(19) 0.0343(19) 0.0226(16) 0.0011(14) -0.0111(15) -0.0089(16)
C8 0.0283(18) 0.0251(18) 0.0335(18) 0.0079(14) -0.0091(15) -0.0089(15)

loop_
_atom_type_symbol
_atom_type_description
_atom_type_scat_dispersion_real
_atom_type_scat_dispersion_imag
_atom_type_scat_source
C C 0.0033 0.0016 'International Tables Vol C Tables 4.2.6.8 and 6.1.1.4'
H H 0.0000 0.0000 'International Tables Vol C Tables 4.2.6.8 and 6.1.1.4'
O O 0.0106 0.0060 'International Tables Vol C Tables 4.2.6.8 and 6.1.1.4'
Tm Tm -0.3139 5.2483 'International Tables Vol C Tables 4.2.6.8 and 6.1.1.4'

loop_
_geom_angle_atom_site_label_1
_geom_angle_atom_site_label_2
_geom_angle_atom_site_label_3
_geom_angle
_geom_angle_site_symmetry_1
_geom_angle_site_symmetry_3
_geom_angle_publ_flag
O6 Tm1 O5 140.93(7) 4 . ?
O6 Tm1 O4 101.00(8) 4 2_655 ?
O5 Tm1 O4 81.13(7) . 2_655 ?
O6 Tm1 O3 142.03(8) 4 . ?
O5 Tm1 O3 74.45(7) . . ?
O4 Tm1 O3 97.69(7) 2_655 . ?
O6 Tm1 O8 83.78(8) 4 . ?
O5 Tm1 O8 75.41(9) . . ?
O4 Tm1 O8 147.05(7) 2_655 . ?
O3 Tm1 O8 97.93(8) . . ?
O6 Tm1 O2 76.69(7) 4 4 ?
O5 Tm1 O2 138.36(7) . 4 ?
O4 Tm1 O2 72.20(6) 2_655 4 ?
O3 Tm1 O2 78.05(7) . 4 ?
O8 Tm1 O2 139.66(7) . 4 ?
O6 Tm1 O1 70.66(7) 4 . ?
O5 Tm1 O1 72.38(7) . . ?
O4 Tm1 O1 75.06(7) 2_655 . ?
O3 Tm1 O1 146.75(7) . . ?
O8 Tm1 O1 75.97(7) . . ?
O2 Tm1 O1 127.51(6) 4 . ?
O6 Tm1 O7 74.60(8) 4 . ?
O5 Tm1 O7 122.66(7) . . ?
O4 Tm1 O7 147.86(7) 2_655 . ?
O3 Tm1 O7 72.02(8) . . ?
O8 Tm1 O7 65.00(7) . . ?
O2 Tm1 O7 75.85(6) 4 . ?
O1 Tm1 O7 129.70(7) . . ?
C1 O1 Tm1 135.03(16) . . ?
C2 O2 Tm1 141.16(17) . 4_545 ?
C3 O3 Tm1 144.96(18) . . ?
C4 O4 Tm1 132.41(17) . 2_655 ?
C5 O5 Tm1 149.95(18) . . ?
C6 O6 Tm1 155.86(17) . 4_545 ?
C7 O7 Tm1 118.43(17) . . ?
C7 O7 H7O 106(3) . . ?
Tm1 O7 H7O 111(4) . . ?
C8 O8 Tm1 119.57(19) . . ?
C8 O8 H8O 116(3) . . ?
Tm1 O8 H8O 124(3) . . ?
O1 C1 C2 136.9(2) . . ?
O1 C1 C2 133.1(2) . 7_556 ?
C2 C1 C2 89.99(19) . 7_556 ?
O2 C2 C1 134.9(2) . . ?
O2 C2 C1 135.0(2) . 7_556 ?
C1 C2 C1 90.01(19) . 7_556 ?
O3 C3 C4 136.3(3) . . ?
O3 C3 C4 133.8(3) . 5_665 ?
C4 C3 C4 89.9(2) . 5_665 ?
O4 C4 C3 135.7(3) . . ?
O4 C4 C3 134.2(3) . 5_665 ?
C3 C4 C3 90.1(2) . 5_665 ?
O5 C5 C6 134.3(2) . . ?
O5 C5 C5 136.24(16) . 2_655 ?
C6 C5 C5 89.32(14) . 2_655 ?
O6 C6 C6 133.21(15) . 2_655 ?
O6 C6 C5 136.5(2) . . ?
C6 C6 C5 90.21(14) 2_655 . ?
O7 C7 C8 107.2(3) . . ?
O7 C7 H7A 111(3) . . ?
C8 C7 H7A 107(2) . . ?
O7 C7 H7B 113.3(18) . . ?
C8 C7 H7B 106.6(18) . . ?
H7A C7 H7B 112(3) . . ?
O8 C8 C7 106.1(3) . . ?
O8 C8 H8A 114.6(17) . . ?
C7 C8 H8A 106.4(17) . . ?
O8 C8 H8B 111(2) . . ?
C7 C8 H8B 104(2) . . ?
H8A C8 H8B 114(3) . . ?

loop_
_geom_bond_atom_site_label_1
_geom_bond_atom_site_label_2
_geom_bond_distance
_geom_bond_site_symmetry_2
_geom_bond_publ_flag
Tm1 O6 2.2330(19) 4 ?
Tm1 O5 2.2587(19) . ?
Tm1 O4 2.261(2) 2_655 ?
Tm1 O3 2.2631(18) . ?
Tm1 O8 2.346(2) . ?
Tm1 O2 2.3864(17) 4 ?
Tm1 O1 2.4110(17) . ?
Tm1 O7 2.457(2) . ?
O1 C1 1.253(3) . ?
O2 C2 1.251(3) . ?
O2 Tm1 2.3864(17) 4_545 ?
O3 C3 1.249(3) . ?
O4 C4 1.257(3) . ?
O4 Tm1 2.261(2) 2_655 ?
O5 C5 1.243(3) . ?
O6 C6 1.248(3) . ?
O6 Tm1 2.2330(19) 4_545 ?
O7 C7 1.436(4) . ?
O7 H7O 0.75(4) . ?
O8 C8 1.431(4) . ?
O8 H8O 0.69(3) . ?
C1 C2 1.466(3) . ?
C1 C2 1.470(3) 7_556 ?
C2 C1 1.470(3) 7_556 ?
C3 C4 1.452(4) . ?
C3 C4 1.466(4) 5_665 ?
C4 C3 1.466(4) 5_665 ?
C5 C6 1.457(3) . ?
C5 C5 1.474(5) 2_655 ?
C6 C6 1.451(5) 2_655 ?
C7 C8 1.478(5) . ?
C7 H7A 1.03(5) . ?
C7 H7B 1.00(3) . ?
C8 H8A 1.02(3) . ?
C8 H8B 0.99(4) . ?
